data_4122491
loop_
_publ_author_name
'Xu, Xin'
'Kehr, Gerald'
'Daniliuc, Constantin G.'
'Erker, Gerhard'

_publ_section_title
;
 Formation of unsaturated vicinal zr(+)/p frustrated lewis pairs by the
 unique 1,1-carbozirconation reactions.
;
_journal_issue 35
_journal_name_full 'Journal of the American Chemical Society'
_journal_page_first 12431
_journal_page_last 12443
_journal_paper_doi 10.1021/ja5068146
_journal_volume 136
_journal_year 2014
_chemical_formula_sum 'C71 H66 B Cl3 F20 Ir P Si Zr'
_chemical_formula_weight 1758.88
_chemical_name_systematic
; 
 ? 
;
_space_group_IT_number 2
_symmetry_cell_setting triclinic
_symmetry_space_group_name_Hall '-P 1'
_symmetry_space_group_name_H-M 'P -1'
_atom_sites_solution_hydrogens geom
_atom_sites_solution_primary direct
_atom_sites_solution_secondary difmap
_audit_creation_method SHELXL-97
_cell_angle_alpha 88.6570(10)
_cell_angle_beta 78.5360(10)
_cell_angle_gamma 87.2680(10)
_cell_formula_units_Z 2
_cell_length_a 12.6173(2)
_cell_length_b 17.7631(3)
_cell_length_c 18.1774(2)
_cell_measurement_reflns_used 9886
_cell_measurement_temperature 223(2)
_cell_measurement_theta_max 28.28
_cell_measurement_theta_min 4.08
_cell_volume 3987.74(10)
_computing_cell_refinement 'Collect (Nonius B.V., 1998)'
_computing_data_collection 'Collect (Nonius B.V., 1998)'
_computing_data_reduction 'Denzo-SMN (Otwinowski & Minor, 1997)'
_computing_molecular_graphics 'XP (BrukerAXS, 2000)'
_computing_publication_material 'SHELXL-97 (Sheldrick, 1997)'
_computing_structure_refinement 'SHELXL-97 (Sheldrick, 1997)'
_computing_structure_solution 'SHELXS-97 (Sheldrick, 1990)'
_diffrn_ambient_temperature 223(2)
_diffrn_measured_fraction_theta_full 0.981
_diffrn_measured_fraction_theta_max 0.981
_diffrn_measurement_device_type 'Nonius KappaCCD APEXII'
_diffrn_measurement_method '\w and \f scans'
_diffrn_radiation_monochromator 'Montel mirror'
_diffrn_radiation_source 'rotating anode Nonius FR591'
_diffrn_radiation_type MoK\a
_diffrn_radiation_wavelength 0.71073
_diffrn_reflns_av_R_equivalents 0.043
_diffrn_reflns_av_sigmaI/netI 0.0302
_diffrn_reflns_limit_h_max 15
_diffrn_reflns_limit_h_min -15
_diffrn_reflns_limit_k_max 22
_diffrn_reflns_limit_k_min -22
_diffrn_reflns_limit_l_max 22
_diffrn_reflns_limit_l_min 0
_diffrn_reflns_number 37330
_diffrn_reflns_theta_full 26.37
_diffrn_reflns_theta_max 26.37
_diffrn_reflns_theta_min 4.10
_exptl_absorpt_coefficient_mu 2.017
_exptl_absorpt_correction_T_max 0.8238
_exptl_absorpt_correction_T_min 0.6885
_exptl_absorpt_correction_type multi-scan
_exptl_absorpt_process_details 'Denzo (Otwinowski, Borek, Majewski & Minor, 2003)'
_exptl_crystal_colour yellow-orange
_exptl_crystal_density_diffrn 1.465
_exptl_crystal_density_method 'not measured'
_exptl_crystal_description plate
_exptl_crystal_F_000 1748
_exptl_crystal_size_max 0.20
_exptl_crystal_size_mid 0.12
_exptl_crystal_size_min 0.10
_refine_diff_density_max 0.760
_refine_diff_density_min -0.620
_refine_diff_density_rms 0.098
_refine_ls_extinction_method none
_refine_ls_goodness_of_fit_ref 1.057
_refine_ls_hydrogen_treatment constr
_refine_ls_matrix_type full
_refine_ls_number_parameters 934
_refine_ls_number_reflns 16006
_refine_ls_number_restraints 67
_refine_ls_restrained_S_all 1.062
_refine_ls_R_factor_all 0.0500
_refine_ls_R_factor_gt 0.0438
_refine_ls_shift/su_max 0.002
_refine_ls_shift/su_mean 0.000
_refine_ls_structure_factor_coef Fsqd
_refine_ls_weighting_details 'calc w=1/[\s^2^(Fo^2^)+(0.0509P)^2^+9.8706P] where P=(Fo^2^+2Fc^2^)/3'
_refine_ls_weighting_scheme calc
_refine_ls_wR_factor_gt 0.1102
_refine_ls_wR_factor_ref 0.1143
_reflns_number_gt 14538
_reflns_number_total 16006
_reflns_threshold_expression >2sigma(I)
_cod_data_source_file ja5068146_si_003.cif
_cod_data_source_block erk7390
_cod_depositor_comments 'Adding full bibliography for 4122478--4122491.cif.'
_cod_original_sg_symbol_H-M P-1
_cod_database_code 4122491

loop_
_symmetry_equiv_pos_as_xyz
'x, y, z'
'-x, -y, -z'

loop_
_atom_site_label
_atom_site_type_symbol
_atom_site_fract_x
_atom_site_fract_y
_atom_site_fract_z
_atom_site_U_iso_or_equiv
_atom_site_adp_type
_atom_site_occupancy
_atom_site_symmetry_multiplicity
_atom_site_calc_flag
_atom_site_refinement_flags
_atom_site_disorder_assembly
_atom_site_disorder_group
Ir1 Ir 0.568112(14) 0.815476(10) 0.620839(9) 0.03865(6) Uani 1 1 d . . .
Zr1 Zr 0.71131(3) 0.73754(2) 0.80959(2) 0.03060(9) Uani 1 1 d . . .
Cl1 Cl 0.67811(9) 0.72839(6) 0.67594(5) 0.0395(2) Uani 1 1 d . . .
P1 P 0.42826(9) 0.81920(6) 0.72741(6) 0.0343(2) Uani 1 1 d . . .
Si1 Si 0.32692(11) 0.84779(7) 0.90490(7) 0.0438(3) Uani 1 1 d . . .
B1 B 0.9409(4) 0.6943(3) 0.2105(3) 0.0349(9) Uani 1 1 d . . .
C2 C 0.4447(3) 0.8148(2) 0.8259(2) 0.0344(8) Uani 1 1 d . . .
C1 C 0.5392(3) 0.7873(2) 0.8419(2) 0.0315(8) Uani 1 1 d . . .
C3 C 0.5541(4) 0.7828(3) 0.9230(2) 0.0401(9) Uani 1 1 d . . .
H3A H 0.5339 0.8312 0.9466 0.060 Uiso 1 1 calc R . .
H3B H 0.6292 0.7696 0.9242 0.060 Uiso 1 1 calc R . .
H3C H 0.5085 0.7446 0.9500 0.060 Uiso 1 1 calc R . .
C4 C 0.2982(5) 0.7728(4) 0.9803(4) 0.0718(18) Uani 1 1 d . . .
H4A H 0.2238 0.7793 1.0071 0.108 Uiso 1 1 calc R . .
H4B H 0.3466 0.7770 1.0152 0.108 Uiso 1 1 calc R . .
H4C H 0.3093 0.7234 0.9576 0.108 Uiso 1 1 calc R . .
C5 C 0.3620(5) 0.9354(3) 0.9473(3) 0.0615(14) Uani 1 1 d . . .
H5A H 0.3721 0.9754 0.9096 0.092 Uiso 1 1 calc R . .
H5B H 0.4283 0.9262 0.9661 0.092 Uiso 1 1 calc R . .
H5C H 0.3038 0.9504 0.9885 0.092 Uiso 1 1 calc R . .
C6 C 0.1923(4) 0.8675(4) 0.8795(3) 0.0625(14) Uani 1 1 d . . .
H6A H 0.1372 0.8726 0.9249 0.094 Uiso 1 1 calc R . .
H6B H 0.1758 0.8264 0.8501 0.094 Uiso 1 1 calc R . .
H6C H 0.1937 0.9140 0.8502 0.094 Uiso 1 1 calc R . .
C11 C 0.8498(4) 0.8115(3) 0.8586(3) 0.0471(11) Uani 1 1 d . . .
C12 C 0.7651(4) 0.8645(3) 0.8520(3) 0.0516(12) Uani 1 1 d . . .
C13 C 0.7613(5) 0.8730(3) 0.7748(3) 0.0559(13) Uani 1 1 d . . .
C14 C 0.8456(5) 0.8280(3) 0.7348(3) 0.0544(13) Uani 1 1 d . . .
C15 C 0.8989(4) 0.7900(3) 0.7857(3) 0.0496(11) Uani 1 1 d . . .
C16 C 0.8092(3) 0.6160(2) 0.8471(3) 0.0410(10) Uani 1 1 d . . .
C17 C 0.7139(4) 0.6283(3) 0.9022(2) 0.0423(10) Uani 1 1 d . . .
C18 C 0.6234(4) 0.6172(2) 0.8679(3) 0.0400(9) Uani 1 1 d . . .
C19 C 0.6637(4) 0.6003(2) 0.7920(3) 0.0406(9) Uani 1 1 d . . .
C20 C 0.7784(4) 0.6021(2) 0.7780(2) 0.0398(9) Uani 1 1 d . . .
C21 C 0.8910(6) 0.7965(4) 0.9296(4) 0.0764(19) Uani 1 1 d . . .
H21A H 0.9441 0.7546 0.9223 0.115 Uiso 1 1 calc R . .
H21B H 0.8313 0.7841 0.9698 0.115 Uiso 1 1 calc R . .
H21C H 0.9245 0.8410 0.9427 0.115 Uiso 1 1 calc R . .
C22 C 0.7072(6) 0.9155(4) 0.9135(5) 0.098(3) Uani 1 1 d . . .
H22A H 0.7474 0.9607 0.9137 0.147 Uiso 1 1 calc R . .
H22B H 0.7016 0.8895 0.9616 0.147 Uiso 1 1 calc R . .
H22C H 0.6352 0.9291 0.9050 0.147 Uiso 1 1 calc R . .
C23 C 0.6894(7) 0.9296(4) 0.7425(5) 0.100(3) Uani 1 1 d . . .
H23A H 0.6256 0.9422 0.7803 0.149 Uiso 1 1 calc R . .
H23B H 0.6679 0.9082 0.6994 0.149 Uiso 1 1 calc R . .
H23C H 0.7287 0.9748 0.7271 0.149 Uiso 1 1 calc R . .
C24 C 0.8868(7) 0.8290(5) 0.6509(4) 0.094(2) Uani 1 1 d U . .
H24A H 0.9563 0.8523 0.6395 0.141 Uiso 1 1 calc R . .
H24B H 0.8355 0.8575 0.6267 0.141 Uiso 1 1 calc R . .
H24C H 0.8952 0.7777 0.6327 0.141 Uiso 1 1 calc R . .
C25 C 1.0083(5) 0.7493(4) 0.7627(5) 0.097(3) Uani 1 1 d . . .
H25A H 1.0318 0.7285 0.8069 0.145 Uiso 1 1 calc R . .
H25B H 1.0605 0.7844 0.7373 0.145 Uiso 1 1 calc R . .
H25C H 1.0026 0.7087 0.7290 0.145 Uiso 1 1 calc R . .
C26 C 0.9202(4) 0.6004(3) 0.8640(4) 0.0595(14) Uani 1 1 d . . .
H26A H 0.9260 0.5491 0.8825 0.089 Uiso 1 1 calc R . .
H26B H 0.9318 0.6351 0.9018 0.089 Uiso 1 1 calc R . .
H26C H 0.9742 0.6072 0.8186 0.089 Uiso 1 1 calc R . .
C27 C 0.7100(5) 0.6345(3) 0.9853(3) 0.0571(13) Uani 1 1 d . . .
H27A H 0.6428 0.6605 1.0087 0.086 Uiso 1 1 calc R . .
H27B H 0.7707 0.6625 0.9934 0.086 Uiso 1 1 calc R . .
H27C H 0.7138 0.5844 1.0073 0.086 Uiso 1 1 calc R . .
C28 C 0.5094(4) 0.6049(3) 0.9083(3) 0.0563(13) Uani 1 1 d . . .
H28A H 0.4971 0.5513 0.9114 0.084 Uiso 1 1 calc R . .
H28B H 0.4591 0.6303 0.8810 0.084 Uiso 1 1 calc R . .
H28C H 0.4985 0.6250 0.9585 0.084 Uiso 1 1 calc R . .
C29 C 0.5958(5) 0.5732(3) 0.7394(3) 0.0611(14) Uani 1 1 d . . .
H29A H 0.6361 0.5763 0.6881 0.092 Uiso 1 1 calc R . .
H29B H 0.5298 0.6046 0.7443 0.092 Uiso 1 1 calc R . .
H29C H 0.5779 0.5214 0.7518 0.092 Uiso 1 1 calc R . .
C30 C 0.8535(5) 0.5800(3) 0.7061(3) 0.0587(13) Uani 1 1 d . . .
H30A H 0.8628 0.5255 0.7041 0.088 Uiso 1 1 calc R . .
H30B H 0.9232 0.6016 0.7040 0.088 Uiso 1 1 calc R . .
H30C H 0.8230 0.5985 0.6638 0.088 Uiso 1 1 calc R . .
C31 C 0.3376(4) 0.9022(2) 0.7244(3) 0.0405(9) Uani 1 1 d . . .
C32 C 0.3691(4) 0.9706(3) 0.7468(3) 0.0458(10) Uani 1 1 d . . .
H32 H 0.4336 0.9723 0.7651 0.055 Uiso 1 1 calc R . .
C33 C 0.3063(5) 1.0365(3) 0.7424(3) 0.0569(13) Uani 1 1 d . . .
H33 H 0.3288 1.0824 0.7574 0.068 Uiso 1 1 calc R . .
C34 C 0.2126(5) 1.0349(3) 0.7163(3) 0.0631(15) Uani 1 1 d . . .
H34 H 0.1700 1.0795 0.7141 0.076 Uiso 1 1 calc R . .
C35 C 0.1805(5) 0.9683(4) 0.6935(3) 0.0626(14) Uani 1 1 d . . .
H35 H 0.1161 0.9674 0.6750 0.075 Uiso 1 1 calc R . .
C36 C 0.2426(4) 0.9015(3) 0.6973(3) 0.0498(11) Uani 1 1 d . . .
H36 H 0.2197 0.8561 0.6815 0.060 Uiso 1 1 calc R . .
C41 C 0.3462(4) 0.7385(2) 0.7176(2) 0.0398(9) Uani 1 1 d . . .
C42 C 0.3260(5) 0.7203(3) 0.6482(3) 0.0584(13) Uani 1 1 d . . .
H42 H 0.3549 0.7497 0.6059 0.070 Uiso 1 1 calc R . .
C43 C 0.2644(6) 0.6602(4) 0.6395(4) 0.0700(16) Uani 1 1 d . . .
H43 H 0.2494 0.6501 0.5921 0.084 Uiso 1 1 calc R . .
C44 C 0.2251(5) 0.6151(3) 0.7003(4) 0.0620(14) Uani 1 1 d . . .
H44 H 0.1845 0.5734 0.6946 0.074 Uiso 1 1 calc R . .
C45 C 0.2454(4) 0.6312(3) 0.7695(3) 0.0526(12) Uani 1 1 d . . .
H45 H 0.2186 0.6003 0.8111 0.063 Uiso 1 1 calc R . .
C46 C 0.3048(4) 0.6925(2) 0.7786(3) 0.0433(10) Uani 1 1 d . . .
H46 H 0.3175 0.7032 0.8264 0.052 Uiso 1 1 calc R . .
C51 C 0.7030(5) 0.8161(4) 0.5211(3) 0.0631(16) Uani 1 1 d . . .
H51 H 0.7511 0.8043 0.5535 0.076 Uiso 1 1 calc R . .
C52 C 0.6302(5) 0.7621(4) 0.5135(3) 0.0670(17) Uani 1 1 d . . .
H52 H 0.6329 0.7167 0.5409 0.080 Uiso 1 1 calc R . .
C53 C 0.5478(6) 0.7707(5) 0.4650(3) 0.086(2) Uani 1 1 d . . .
H53A H 0.4974 0.7299 0.4769 0.103 Uiso 1 1 calc R . .
H53B H 0.5844 0.7657 0.4124 0.103 Uiso 1 1 calc R . .
C54 C 0.4832(5) 0.8465(4) 0.4744(3) 0.0751(18) Uani 1 1 d . . .
H54A H 0.5210 0.8837 0.4393 0.090 Uiso 1 1 calc R . .
H54B H 0.4118 0.8406 0.4622 0.090 Uiso 1 1 calc R . .
C55 C 0.4692(4) 0.8751(3) 0.5541(3) 0.0532(12) Uani 1 1 d . . .
H55 H 0.4096 0.8592 0.5898 0.064 Uiso 1 1 calc R . .
C56 C 0.5398(4) 0.9237(3) 0.5777(3) 0.0540(13) Uani 1 1 d . . .
H56 H 0.5231 0.9395 0.6278 0.065 Uiso 1 1 calc R . .
C57 C 0.6413(5) 0.9527(4) 0.5278(4) 0.0726(18) Uani 1 1 d . . .
H57A H 0.6841 0.9769 0.5593 0.087 Uiso 1 1 calc R . .
H57B H 0.6201 0.9912 0.4933 0.087 Uiso 1 1 calc R . .
C58 C 0.7120(5) 0.8918(4) 0.4821(4) 0.079(2) Uani 1 1 d . . .
H58A H 0.6907 0.8881 0.4334 0.095 Uiso 1 1 calc R . .
H58B H 0.7876 0.9061 0.4729 0.095 Uiso 1 1 calc R . .
C61 C 0.9442(3) 0.6802(3) 0.3006(2) 0.0388(9) Uani 1 1 d . . .
F62 F 0.9371(3) 0.54926(16) 0.28118(17) 0.0568(7) Uani 1 1 d . . .
C62 C 0.9388(4) 0.6064(3) 0.3285(3) 0.0491(11) Uani 1 1 d . . .
C63 C 0.9363(5) 0.5865(4) 0.4026(3) 0.0679(17) Uani 1 1 d . . .
F63 F 0.9323(4) 0.5134(3) 0.4238(2) 0.1015(15) Uani 1 1 d . . .
F64 F 0.9407(4) 0.6234(4) 0.5252(2) 0.123(2) Uani 1 1 d . . .
C64 C 0.9412(5) 0.6411(5) 0.4533(3) 0.077(2) Uani 1 1 d . . .
F65 F 0.9510(3) 0.7697(3) 0.47813(19) 0.0907(13) Uani 1 1 d . . .
C65 C 0.9450(4) 0.7146(4) 0.4292(3) 0.0671(17) Uani 1 1 d . . .
F66 F 0.9452(3) 0.80775(18) 0.33835(17) 0.0594(8) Uani 1 1 d . . .
C66 C 0.9453(4) 0.7336(3) 0.3550(3) 0.0489(11) Uani 1 1 d . . .
C71 C 0.8184(3) 0.6665(2) 0.2070(2) 0.0353(8) Uani 1 1 d . . .
F72 F 0.8694(2) 0.55305(15) 0.13878(17) 0.0521(7) Uani 1 1 d . . .
C72 C 0.7924(4) 0.6013(2) 0.1753(2) 0.0396(9) Uani 1 1 d . . .
F73 F 0.6674(3) 0.51724(17) 0.14553(19) 0.0633(8) Uani 1 1 d . . .
C73 C 0.6877(4) 0.5806(3) 0.1790(3) 0.0462(11) Uani 1 1 d . . .
F74 F 0.4997(3) 0.6048(2) 0.2200(2) 0.0733(9) Uani 1 1 d . . .
C74 C 0.6028(4) 0.6247(3) 0.2161(3) 0.0482(11) Uani 1 1 d . . .
F75 F 0.5411(2) 0.7321(2) 0.28786(17) 0.0611(8) Uani 1 1 d . . .
C75 C 0.6237(4) 0.6890(3) 0.2503(3) 0.0441(10) Uani 1 1 d . . .
F76 F 0.7438(2) 0.77134(15) 0.28049(15) 0.0470(6) Uani 1 1 d . . .
C76 C 0.7293(4) 0.7078(2) 0.2455(2) 0.0372(9) Uani 1 1 d . . .
C81 C 0.9592(3) 0.7825(2) 0.1803(2) 0.0383(9) Uani 1 1 d . . .
F82 F 0.8044(2) 0.79956(15) 0.12386(15) 0.0488(6) Uani 1 1 d . . .
C82 C 0.8965(4) 0.8252(2) 0.1394(2) 0.0394(9) Uani 1 1 d . . .
F83 F 0.8548(3) 0.93483(18) 0.07148(19) 0.0659(8) Uani 1 1 d . . .
C83 C 0.9211(4) 0.8966(3) 0.1098(3) 0.0484(11) Uani 1 1 d . . .
F84 F 1.0379(3) 0.99759(19) 0.0930(3) 0.0894(12) Uani 1 1 d . . .
C84 C 1.0133(5) 0.9280(3) 0.1204(3) 0.0582(13) Uani 1 1 d . . .
F85 F 1.1714(3) 0.9183(2) 0.1703(3) 0.0892(13) Uani 1 1 d . . .
C85 C 1.0792(4) 0.8883(3) 0.1604(4) 0.0601(14) Uani 1 1 d . . .
F86 F 1.1236(2) 0.78167(16) 0.22485(18) 0.0576(7) Uani 1 1 d . . .
C86 C 1.0531(4) 0.8174(3) 0.1881(3) 0.0468(11) Uani 1 1 d . . .
C91 C 1.0410(3) 0.6484(2) 0.1554(2) 0.0353(8) Uani 1 1 d . . .
F92 F 1.1505(2) 0.61951(17) 0.24605(16) 0.0533(7) Uani 1 1 d . . .
C92 C 1.1357(4) 0.6186(2) 0.1741(3) 0.0401(9) Uani 1 1 d . . .
F93 F 1.3127(2) 0.56278(17) 0.14574(19) 0.0600(8) Uani 1 1 d . . .
C93 C 1.2225(4) 0.5878(3) 0.1234(3) 0.0452(10) Uani 1 1 d . . .
F94 F 1.2998(3) 0.5561(2) -0.0008(2) 0.0738(10) Uani 1 1 d . . .
C94 C 1.2160(4) 0.5850(3) 0.0491(3) 0.0494(11) Uani 1 1 d . . .
F95 F 1.1184(3) 0.6134(2) -0.04601(17) 0.0742(10) Uani 1 1 d . . .
C95 C 1.1245(4) 0.6136(3) 0.0266(3) 0.0495(11) Uani 1 1 d . . .
F96 F 0.9555(2) 0.67449(17) 0.05236(14) 0.0520(7) Uani 1 1 d . . .
C96 C 1.0414(4) 0.6446(3) 0.0792(2) 0.0408(9) Uani 1 1 d . . .
C99 C 0.242(5) 0.6453(11) 0.3891(19) 0.141(10) Uani 0.29(2) 1 d PDU A 1
H99A H 0.3118 0.6372 0.3542 0.169 Uiso 0.29(2) 1 calc PR A 1
H99B H 0.1873 0.6547 0.3585 0.169 Uiso 0.29(2) 1 calc PR A 1
Cl2 Cl 0.2152(7) 0.5654(5) 0.4353(5) 0.068(3) Uani 0.29(2) 1 d PDU A 1
Cl3 Cl 0.2499(18) 0.7234(8) 0.4344(13) 0.148(7) Uani 0.29(2) 1 d PDU A 1
C99A C 0.3007(16) 0.6266(7) 0.3733(9) 0.119(5) Uani 0.71(2) 1 d PDU A 2
H99C H 0.2916 0.6168 0.3222 0.143 Uiso 0.71(2) 1 calc PR A 2
H99D H 0.3756 0.6119 0.3764 0.143 Uiso 0.71(2) 1 calc PR A 2
Cl2A Cl 0.2198(9) 0.5746(7) 0.4316(7) 0.218(6) Uani 0.71(2) 1 d PDU A 2
Cl3A Cl 0.2800(7) 0.7173(5) 0.3894(10) 0.215(4) Uani 0.71(2) 1 d PDU A 2

loop_
_atom_site_aniso_label
_atom_site_aniso_U_11
_atom_site_aniso_U_22
_atom_site_aniso_U_33
_atom_site_aniso_U_23
_atom_site_aniso_U_13
_atom_site_aniso_U_12
Ir1 0.04110(10) 0.04394(10) 0.02975(9) 0.00445(6) -0.00648(7) 0.00516(7)
Zr1 0.03248(19) 0.03105(19) 0.02896(19) 0.00209(14) -0.00741(15) -0.00408(15)
Cl1 0.0464(6) 0.0410(5) 0.0312(5) 0.0003(4) -0.0104(4) 0.0079(4)
P1 0.0347(5) 0.0325(5) 0.0355(5) 0.0004(4) -0.0068(4) -0.0006(4)
Si1 0.0424(7) 0.0429(7) 0.0414(7) -0.0049(5) 0.0032(5) 0.0023(5)
B1 0.036(2) 0.038(2) 0.032(2) -0.0010(18) -0.0085(18) -0.0010(19)
C2 0.038(2) 0.0280(19) 0.036(2) -0.0031(15) -0.0035(17) -0.0048(16)
C1 0.036(2) 0.0270(18) 0.0317(19) -0.0003(14) -0.0052(15) -0.0051(15)
C3 0.040(2) 0.046(2) 0.034(2) -0.0009(17) -0.0057(17) -0.0051(18)
C4 0.065(4) 0.068(4) 0.066(4) 0.015(3) 0.022(3) 0.010(3)
C5 0.068(3) 0.053(3) 0.061(3) -0.019(2) -0.008(3) 0.014(3)
C6 0.041(3) 0.077(4) 0.063(3) -0.011(3) 0.006(2) 0.003(3)
C11 0.050(3) 0.049(3) 0.048(3) 0.005(2) -0.019(2) -0.019(2)
C12 0.049(3) 0.045(3) 0.059(3) -0.014(2) 0.000(2) -0.021(2)
C13 0.063(3) 0.037(2) 0.073(4) 0.012(2) -0.024(3) -0.018(2)
C14 0.065(3) 0.062(3) 0.038(2) 0.006(2) -0.007(2) -0.032(3)
C15 0.037(2) 0.047(3) 0.062(3) -0.003(2) -0.001(2) -0.012(2)
C16 0.036(2) 0.038(2) 0.052(3) 0.0089(18) -0.0162(19) 0.0016(17)
C17 0.049(3) 0.042(2) 0.039(2) 0.0090(18) -0.0148(19) -0.0067(19)
C18 0.042(2) 0.033(2) 0.045(2) 0.0050(17) -0.0098(19) -0.0084(18)
C19 0.047(2) 0.032(2) 0.047(2) 0.0045(17) -0.019(2) -0.0050(18)
C20 0.048(2) 0.033(2) 0.038(2) 0.0026(16) -0.0080(19) 0.0020(18)
C21 0.099(5) 0.079(4) 0.067(4) 0.014(3) -0.049(4) -0.034(4)
C22 0.085(5) 0.069(4) 0.125(6) -0.055(4) 0.029(4) -0.031(4)
C23 0.108(6) 0.054(4) 0.157(8) 0.044(4) -0.075(6) -0.022(4)
C24 0.109(5) 0.113(5) 0.057(3) 0.003(3) 0.000(3) -0.057(4)
C25 0.049(3) 0.075(4) 0.152(8) -0.018(5) 0.019(4) -0.012(3)
C26 0.048(3) 0.055(3) 0.081(4) 0.015(3) -0.027(3) -0.003(2)
C27 0.079(4) 0.056(3) 0.041(3) 0.012(2) -0.021(2) -0.009(3)
C28 0.047(3) 0.044(3) 0.075(4) 0.009(2) -0.002(2) -0.014(2)
C29 0.080(4) 0.046(3) 0.069(3) 0.004(2) -0.039(3) -0.011(3)
C30 0.064(3) 0.051(3) 0.055(3) -0.001(2) 0.000(3) 0.012(2)
C31 0.040(2) 0.036(2) 0.043(2) 0.0019(17) -0.0053(18) 0.0037(18)
C32 0.047(3) 0.040(2) 0.050(3) -0.0002(19) -0.009(2) 0.0015(19)
C33 0.070(3) 0.040(3) 0.058(3) -0.003(2) -0.010(3) 0.012(2)
C34 0.073(4) 0.056(3) 0.057(3) 0.000(2) -0.010(3) 0.024(3)
C35 0.050(3) 0.079(4) 0.059(3) 0.002(3) -0.015(2) 0.019(3)
C36 0.043(2) 0.052(3) 0.056(3) -0.004(2) -0.015(2) 0.002(2)
C41 0.038(2) 0.038(2) 0.042(2) -0.0037(17) -0.0054(18) -0.0008(18)
C42 0.071(4) 0.055(3) 0.050(3) -0.006(2) -0.011(3) -0.016(3)
C43 0.086(4) 0.067(4) 0.062(4) -0.019(3) -0.019(3) -0.022(3)
C44 0.059(3) 0.049(3) 0.079(4) -0.014(3) -0.010(3) -0.016(2)
C45 0.045(3) 0.038(2) 0.073(3) 0.003(2) -0.008(2) -0.007(2)
C46 0.042(2) 0.036(2) 0.052(3) -0.0018(19) -0.008(2) 0.0004(18)
C51 0.049(3) 0.103(5) 0.030(2) 0.014(3) 0.002(2) 0.024(3)
C52 0.078(4) 0.086(4) 0.031(2) -0.007(2) -0.003(2) 0.029(3)
C53 0.101(5) 0.123(6) 0.037(3) -0.013(3) -0.026(3) 0.016(5)
C54 0.070(4) 0.113(5) 0.045(3) 0.008(3) -0.024(3) 0.011(4)
C55 0.050(3) 0.069(3) 0.041(3) 0.022(2) -0.014(2) -0.001(2)
C56 0.052(3) 0.057(3) 0.049(3) 0.025(2) -0.007(2) 0.007(2)
C57 0.064(4) 0.081(4) 0.072(4) 0.047(3) -0.016(3) -0.007(3)
C58 0.056(3) 0.116(6) 0.056(3) 0.037(4) 0.005(3) 0.003(3)
C61 0.035(2) 0.049(2) 0.033(2) 0.0037(17) -0.0085(17) 0.0018(18)
F62 0.0672(19) 0.0436(15) 0.0585(17) 0.0134(13) -0.0111(14) -0.0028(13)
C62 0.044(2) 0.063(3) 0.038(2) 0.011(2) -0.0059(19) 0.007(2)
C63 0.061(3) 0.087(4) 0.047(3) 0.032(3) 0.001(3) 0.011(3)
F63 0.116(3) 0.099(3) 0.078(3) 0.055(2) 0.000(2) 0.010(3)
F64 0.126(4) 0.202(6) 0.0319(18) 0.026(2) -0.007(2) 0.039(4)
C64 0.068(4) 0.128(6) 0.030(3) 0.010(3) -0.007(2) 0.025(4)
F65 0.072(2) 0.155(4) 0.0471(18) -0.044(2) -0.0195(16) 0.025(2)
C65 0.050(3) 0.117(5) 0.033(3) -0.021(3) -0.008(2) 0.021(3)
F66 0.0641(19) 0.0596(19) 0.0585(18) -0.0205(14) -0.0222(15) 0.0071(15)
C66 0.042(2) 0.064(3) 0.042(2) -0.009(2) -0.012(2) 0.006(2)
C71 0.039(2) 0.036(2) 0.032(2) 0.0045(16) -0.0089(16) -0.0015(17)
F72 0.0510(16) 0.0424(15) 0.0613(17) -0.0120(12) -0.0061(13) -0.0003(12)
C72 0.044(2) 0.036(2) 0.039(2) 0.0007(17) -0.0090(18) -0.0016(18)
F73 0.071(2) 0.0458(16) 0.078(2) -0.0068(14) -0.0220(17) -0.0188(15)
C73 0.054(3) 0.042(2) 0.046(3) 0.0040(19) -0.015(2) -0.015(2)
F74 0.0433(16) 0.084(2) 0.095(3) -0.0036(19) -0.0153(16) -0.0205(16)
C74 0.036(2) 0.059(3) 0.051(3) 0.009(2) -0.012(2) -0.013(2)
F75 0.0392(15) 0.085(2) 0.0563(17) -0.0118(15) -0.0052(13) 0.0085(14)
C75 0.039(2) 0.054(3) 0.038(2) 0.0003(19) -0.0059(18) 0.001(2)
F76 0.0458(14) 0.0465(15) 0.0492(15) -0.0121(11) -0.0102(12) 0.0011(11)
C76 0.041(2) 0.036(2) 0.035(2) -0.0028(16) -0.0080(17) -0.0017(17)
C81 0.038(2) 0.040(2) 0.036(2) 0.0005(17) -0.0062(17) -0.0046(18)
F82 0.0496(15) 0.0508(15) 0.0510(15) 0.0080(12) -0.0224(12) -0.0045(12)
C82 0.041(2) 0.038(2) 0.039(2) 0.0000(17) -0.0077(18) -0.0002(18)
F83 0.076(2) 0.0533(18) 0.068(2) 0.0219(15) -0.0184(17) 0.0064(15)
C83 0.055(3) 0.044(3) 0.045(3) 0.008(2) -0.008(2) 0.005(2)
F84 0.088(3) 0.0488(19) 0.132(3) 0.036(2) -0.021(2) -0.0213(18)
C84 0.056(3) 0.038(3) 0.078(4) 0.015(2) -0.008(3) -0.007(2)
F85 0.061(2) 0.068(2) 0.146(4) 0.025(2) -0.035(2) -0.0281(18)
C85 0.042(3) 0.050(3) 0.090(4) 0.009(3) -0.016(3) -0.011(2)
F86 0.0451(15) 0.0508(16) 0.083(2) 0.0065(15) -0.0268(15) -0.0059(13)
C86 0.041(2) 0.041(2) 0.059(3) 0.004(2) -0.011(2) -0.0011(19)
C91 0.038(2) 0.034(2) 0.034(2) 0.0031(16) -0.0064(17) -0.0042(16)
F92 0.0484(15) 0.0658(18) 0.0471(15) 0.0044(13) -0.0157(12) 0.0081(13)
C92 0.038(2) 0.039(2) 0.044(2) 0.0040(18) -0.0089(18) 0.0001(18)
F93 0.0381(14) 0.0556(17) 0.084(2) 0.0099(15) -0.0099(14) 0.0106(12)
C93 0.033(2) 0.038(2) 0.062(3) 0.006(2) -0.004(2) -0.0003(18)
F94 0.0496(17) 0.081(2) 0.077(2) -0.0176(18) 0.0231(16) -0.0013(16)
C94 0.038(2) 0.051(3) 0.053(3) -0.005(2) 0.008(2) -0.002(2)
F95 0.069(2) 0.114(3) 0.0358(15) -0.0151(16) -0.0011(14) 0.002(2)
C95 0.052(3) 0.058(3) 0.034(2) -0.002(2) 0.003(2) -0.008(2)
F96 0.0493(15) 0.0717(19) 0.0372(14) 0.0024(12) -0.0147(12) -0.0012(13)
C96 0.039(2) 0.045(2) 0.037(2) 0.0038(18) -0.0054(18) -0.0048(18)
C99 0.139(13) 0.141(13) 0.142(12) -0.003(9) -0.025(9) -0.011(9)
Cl2 0.066(4) 0.071(5) 0.069(5) -0.001(3) -0.017(3) -0.011(3)
Cl3 0.169(10) 0.148(8) 0.146(10) -0.003(6) -0.070(7) -0.038(6)
C99A 0.113(8) 0.134(8) 0.109(7) -0.006(6) -0.017(7) -0.007(7)
Cl2A 0.208(8) 0.233(8) 0.220(8) -0.005(6) -0.060(6) -0.015(6)
Cl3A 0.202(6) 0.192(6) 0.234(8) 0.003(5) 0.005(6) -0.055(5)

loop_
_atom_type_symbol
_atom_type_description
_atom_type_scat_dispersion_real
_atom_type_scat_dispersion_imag
_atom_type_scat_source
C C 0.0033 0.0016 'International Tables Vol C Tables 4.2.6.8 and 6.1.1.4'
H H 0.0000 0.0000 'International Tables Vol C Tables 4.2.6.8 and 6.1.1.4'
B B 0.0013 0.0007 'International Tables Vol C Tables 4.2.6.8 and 6.1.1.4'
F F 0.0171 0.0103 'International Tables Vol C Tables 4.2.6.8 and 6.1.1.4'
Si Si 0.0817 0.0704 'International Tables Vol C Tables 4.2.6.8 and 6.1.1.4'
P P 0.1023 0.0942 'International Tables Vol C Tables 4.2.6.8 and 6.1.1.4'
Cl Cl 0.1484 0.1585 'International Tables Vol C Tables 4.2.6.8 and 6.1.1.4'
Zr Zr -2.9673 0.5597 'International Tables Vol C Tables 4.2.6.8 and 6.1.1.4'
Ir Ir -1.4442 7.9887 'International Tables Vol C Tables 4.2.6.8 and 6.1.1.4'

loop_
_geom_angle_atom_site_label_1
_geom_angle_atom_site_label_2
_geom_angle_atom_site_label_3
_geom_angle
C56 Ir1 C55 38.6(2)
C56 Ir1 C52 96.8(2)
C55 Ir1 C52 80.7(2)
C56 Ir1 C51 80.5(2)
C55 Ir1 C51 88.00(19)
C52 Ir1 C51 36.7(2)
C56 Ir1 P1 98.18(15)
C55 Ir1 P1 92.04(14)
C52 Ir1 P1 145.4(2)
C51 Ir1 P1 177.8(2)
C56 Ir1 Cl1 150.26(16)
C55 Ir1 Cl1 167.60(16)
C52 Ir1 Cl1 88.39(16)
C51 Ir1 Cl1 86.64(14)
P1 Ir1 Cl1 93.74(4)
C1 Zr1 C15 135.24(15)
C1 Zr1 C17 103.09(15)
C15 Zr1 C17 106.48(16)
C1 Zr1 C11 113.59(16)
C15 Zr1 C11 31.99(16)
C17 Zr1 C11 94.87(15)
C1 Zr1 C13 84.76(16)
C15 Zr1 C13 52.74(18)
C17 Zr1 C13 146.98(16)
C11 Zr1 C13 53.43(16)
C1 Zr1 C20 129.79(14)
C15 Zr1 C20 94.91(15)
C17 Zr1 C20 53.50(14)
C11 Zr1 C20 112.27(16)
C13 Zr1 C20 140.80(17)
C1 Zr1 Cl1 87.19(10)
C15 Zr1 Cl1 101.42(13)
C17 Zr1 Cl1 125.82(11)
C11 Zr1 Cl1 129.64(11)
C13 Zr1 Cl1 86.12(13)
C20 Zr1 Cl1 78.95(10)
C1 Zr1 C14 114.07(17)
C15 Zr1 C14 31.73(17)
C17 Zr1 C14 137.85(17)
C11 Zr1 C14 52.93(15)
C13 Zr1 C14 31.62(19)
C20 Zr1 C14 109.22(17)
Cl1 Zr1 C14 76.78(11)
C1 Zr1 C18 82.90(14)
C15 Zr1 C18 136.57(16)
C17 Zr1 C18 32.49(14)
C11 Zr1 C18 126.61(15)
C13 Zr1 C18 165.87(18)
C20 Zr1 C18 53.30(14)
Cl1 Zr1 C18 100.10(11)
C14 Zr1 C18 162.29(18)
C1 Zr1 C12 84.49(15)
C15 Zr1 C12 52.56(16)
C17 Zr1 C12 115.69(17)
C11 Zr1 C12 32.06(17)
C13 Zr1 C12 32.20(18)
C20 Zr1 C12 144.11(17)
Cl1 Zr1 C12 118.21(13)
C14 Zr1 C12 52.49(16)
C18 Zr1 C12 138.87(16)
C1 Zr1 C19 97.66(14)
C15 Zr1 C19 126.96(16)
C17 Zr1 C19 53.11(14)
C11 Zr1 C19 140.42(15)
C13 Zr1 C19 158.72(17)
C20 Zr1 C19 32.13(14)
Cl1 Zr1 C19 72.94(10)
C14 Zr1 C19 134.47(16)
C18 Zr1 C19 31.74(14)
C12 Zr1 C19 168.80(16)
C1 Zr1 C16 134.00(14)
C15 Zr1 C16 84.05(16)
C17 Zr1 C16 32.06(15)
C11 Zr1 C16 87.76(15)
C13 Zr1 C16 136.44(16)
C20 Zr1 C16 32.03(14)
Cl1 Zr1 C16 110.61(11)
C14 Zr1 C16 111.25(18)
C18 Zr1 C16 53.04(14)
C12 Zr1 C16 118.54(17)
C19 Zr1 C16 52.68(14)
Ir1 Cl1 Zr1 124.35(4)
C31 P1 C41 104.9(2)
C31 P1 C2 103.3(2)
C41 P1 C2 104.84(19)
C31 P1 Ir1 110.87(15)
C41 P1 Ir1 104.77(14)
C2 P1 Ir1 126.26(14)
C6 Si1 C5 106.6(3)
C6 Si1 C4 103.0(3)
C5 Si1 C4 109.0(3)
C6 Si1 C2 117.3(2)
C5 Si1 C2 110.0(2)
C4 Si1 C2 110.6(2)
C91 B1 C71 115.0(3)
C91 B1 C81 101.9(3)
C71 B1 C81 112.4(3)
C91 B1 C61 112.0(3)
C71 B1 C61 101.5(3)
C81 B1 C61 114.6(3)
C1 C2 P1 119.2(3)
C1 C2 Si1 120.7(3)
P1 C2 Si1 120.1(2)
C2 C1 C3 120.0(4)
C2 C1 Zr1 153.0(3)
C3 C1 Zr1 87.0(2)
C1 C3 H3A 109.5
C1 C3 H3B 109.5
H3A C3 H3B 109.5
C1 C3 H3C 109.5
H3A C3 H3C 109.5
H3B C3 H3C 109.5
Si1 C4 H4A 109.5
Si1 C4 H4B 109.5
H4A C4 H4B 109.5
Si1 C4 H4C 109.5
H4A C4 H4C 109.5
H4B C4 H4C 109.5
Si1 C5 H5A 109.5
Si1 C5 H5B 109.5
H5A C5 H5B 109.5
Si1 C5 H5C 109.5
H5A C5 H5C 109.5
H5B C5 H5C 109.5
Si1 C6 H6A 109.5
Si1 C6 H6B 109.5
H6A C6 H6B 109.5
Si1 C6 H6C 109.5
H6A C6 H6C 109.5
H6B C6 H6C 109.5
C15 C11 C12 107.0(4)
C15 C11 C21 127.7(6)
C12 C11 C21 124.0(5)
C15 C11 Zr1 73.8(3)
C12 C11 Zr1 74.8(3)
C21 C11 Zr1 127.0(3)
C11 C12 C13 108.1(4)
C11 C12 C22 125.1(6)
C13 C12 C22 125.4(6)
C11 C12 Zr1 73.1(3)
C13 C12 Zr1 73.3(3)
C22 C12 Zr1 129.9(4)
C14 C13 C12 107.5(5)
C14 C13 C23 126.7(6)
C12 C13 C23 125.2(6)
C14 C13 Zr1 74.5(3)
C12 C13 Zr1 74.5(3)
C23 C13 Zr1 123.8(4)
C13 C14 C15 108.5(4)
C13 C14 C24 126.8(6)
C15 C14 C24 123.9(6)
C13 C14 Zr1 73.9(3)
C15 C14 Zr1 73.3(3)
C24 C14 Zr1 126.7(4)
C14 C15 C11 109.0(5)
C14 C15 C25 123.0(6)
C11 C15 C25 126.2(6)
C14 C15 Zr1 74.9(3)
C11 C15 Zr1 74.2(3)
C25 C15 Zr1 129.3(4)
C17 C16 C20 108.2(4)
C17 C16 C26 124.5(4)
C20 C16 C26 125.6(5)
C17 C16 Zr1 72.4(2)
C20 C16 Zr1 72.9(2)
C26 C16 Zr1 132.4(3)
C16 C17 C18 107.8(4)
C16 C17 C27 125.2(4)
C18 C17 C27 125.7(4)
C16 C17 Zr1 75.5(2)
C18 C17 Zr1 74.6(2)
C27 C17 Zr1 126.2(3)
C19 C18 C17 107.7(4)
C19 C18 C28 124.3(4)
C17 C18 C28 126.1(4)
C19 C18 Zr1 74.8(2)
C17 C18 Zr1 72.9(2)
C28 C18 Zr1 130.3(3)
C18 C19 C20 108.5(4)
C18 C19 C29 124.2(5)
C20 C19 C29 126.6(5)
C18 C19 Zr1 73.5(2)
C20 C19 Zr1 72.9(2)
C29 C19 Zr1 126.9(3)
C16 C20 C19 107.6(4)
C16 C20 C30 126.0(4)
C19 C20 C30 125.6(4)
C16 C20 Zr1 75.1(2)
C19 C20 Zr1 75.0(2)
C30 C20 Zr1 123.6(3)
C11 C21 H21A 109.5
C11 C21 H21B 109.5
H21A C21 H21B 109.5
C11 C21 H21C 109.5
H21A C21 H21C 109.5
H21B C21 H21C 109.5
C12 C22 H22A 109.5
C12 C22 H22B 109.5
H22A C22 H22B 109.5
C12 C22 H22C 109.5
H22A C22 H22C 109.5
H22B C22 H22C 109.5
C13 C23 H23A 109.5
C13 C23 H23B 109.5
H23A C23 H23B 109.5
C13 C23 H23C 109.5
H23A C23 H23C 109.5
H23B C23 H23C 109.5
C14 C24 H24A 109.5
C14 C24 H24B 109.5
H24A C24 H24B 109.5
C14 C24 H24C 109.5
H24A C24 H24C 109.5
H24B C24 H24C 109.5
C15 C25 H25A 109.5
C15 C25 H25B 109.5
H25A C25 H25B 109.5
C15 C25 H25C 109.5
H25A C25 H25C 109.5
H25B C25 H25C 109.5
C16 C26 H26A 109.5
C16 C26 H26B 109.5
H26A C26 H26B 109.5
C16 C26 H26C 109.5
H26A C26 H26C 109.5
H26B C26 H26C 109.5
C17 C27 H27A 109.5
C17 C27 H27B 109.5
H27A C27 H27B 109.5
C17 C27 H27C 109.5
H27A C27 H27C 109.5
H27B C27 H27C 109.5
C18 C28 H28A 109.5
C18 C28 H28B 109.5
H28A C28 H28B 109.5
C18 C28 H28C 109.5
H28A C28 H28C 109.5
H28B C28 H28C 109.5
C19 C29 H29A 109.5
C19 C29 H29B 109.5
H29A C29 H29B 109.5
C19 C29 H29C 109.5
H29A C29 H29C 109.5
H29B C29 H29C 109.5
C20 C30 H30A 109.5
C20 C30 H30B 109.5
H30A C30 H30B 109.5
C20 C30 H30C 109.5
H30A C30 H30C 109.5
H30B C30 H30C 109.5
C36 C31 C32 118.3(4)
C36 C31 P1 123.7(4)
C32 C31 P1 117.9(4)
C31 C32 C33 120.7(5)
C31 C32 H32 119.7
C33 C32 H32 119.7
C34 C33 C32 120.4(5)
C34 C33 H33 119.8
C32 C33 H33 119.8
C33 C34 C35 119.8(5)
C33 C34 H34 120.1
C35 C34 H34 120.1
C34 C35 C36 120.7(5)
C34 C35 H35 119.7
C36 C35 H35 119.7
C31 C36 C35 120.1(5)
C31 C36 H36 119.9
C35 C36 H36 119.9
C42 C41 C46 117.6(4)
C42 C41 P1 120.7(4)
C46 C41 P1 121.7(3)
C43 C42 C41 121.7(5)
C43 C42 H42 119.2
C41 C42 H42 119.2
C44 C43 C42 119.7(5)
C44 C43 H43 120.1
C42 C43 H43 120.2
C45 C44 C43 119.8(5)
C45 C44 H44 120.1
C43 C44 H44 120.1
C44 C45 C46 120.5(5)
C44 C45 H45 119.7
C46 C45 H45 119.7
C45 C46 C41 120.7(5)
C45 C46 H46 119.7
C41 C46 H46 119.7
C52 C51 C58 125.9(5)
C52 C51 Ir1 69.6(3)
C58 C51 Ir1 112.2(4)
C52 C51 H51 117.1
C58 C51 H51 117.1
Ir1 C51 H51 88.2
C51 C52 C53 124.8(6)
C51 C52 Ir1 73.7(3)
C53 C52 Ir1 109.7(4)
C51 C52 H52 117.6
C53 C52 H52 117.6
Ir1 C52 H52 86.5
C52 C53 C54 113.4(6)
C52 C53 H53A 108.9
C54 C53 H53A 108.9
C52 C53 H53B 108.9
C54 C53 H53B 108.9
H53A C53 H53B 107.7
C55 C54 C53 111.4(4)
C55 C54 H54A 109.4
C53 C54 H54A 109.4
C55 C54 H54B 109.4
C53 C54 H54B 109.4
H54A C54 H54B 108.0
C56 C55 C54 124.0(5)
C56 C55 Ir1 69.4(3)
C54 C55 Ir1 114.2(4)
C56 C55 H55 118.0
C54 C55 H55 118.0
Ir1 C55 H55 86.5
C55 C56 C57 124.5(5)
C55 C56 Ir1 72.0(3)
C57 C56 Ir1 111.4(4)
C55 C56 H56 117.7
C57 C56 H56 117.7
Ir1 C56 H56 86.5
C56 C57 C58 113.8(5)
C56 C57 H57A 108.8
C58 C57 H57A 108.8
C56 C57 H57B 108.8
C58 C57 H57B 108.8
H57A C57 H57B 107.7
C51 C58 C57 112.3(4)
C51 C58 H58A 109.1
C57 C58 H58A 109.1
C51 C58 H58B 109.1
C57 C58 H58B 109.1
H58A C58 H58B 107.9
C66 C61 C62 113.7(4)
C66 C61 B1 128.3(4)
C62 C61 B1 117.9(4)
F62 C62 C63 116.3(5)
F62 C62 C61 119.4(4)
C63 C62 C61 124.3(5)
F63 C63 C64 120.7(5)
F63 C63 C62 119.7(6)
C64 C63 C62 119.5(6)
F64 C64 C63 120.9(7)
F64 C64 C65 120.5(7)
C63 C64 C65 118.6(5)
F65 C65 C64 119.7(5)
F65 C65 C66 119.3(6)
C64 C65 C66 121.0(6)
F66 C66 C65 115.8(5)
F66 C66 C61 121.4(4)
C65 C66 C61 122.8(5)
C72 C71 C76 113.9(4)
C72 C71 B1 127.5(4)
C76 C71 B1 118.4(4)
F72 C72 C73 115.1(4)
F72 C72 C71 121.6(4)
C73 C72 C71 123.3(4)
F73 C73 C74 119.3(4)
F73 C73 C72 120.6(4)
C74 C73 C72 120.2(4)
F74 C74 C73 120.5(5)
F74 C74 C75 120.4(5)
C73 C74 C75 119.1(4)
F75 C75 C76 121.3(4)
F75 C75 C74 119.6(4)
C76 C75 C74 119.1(4)
F76 C76 C75 115.9(4)
F76 C76 C71 119.7(4)
C75 C76 C71 124.4(4)
C82 C81 C86 113.2(4)
C82 C81 B1 127.0(4)
C86 C81 B1 119.4(4)
F82 C82 C81 121.6(4)
F82 C82 C83 113.9(4)
C81 C82 C83 124.5(4)
F83 C83 C84 119.9(4)
F83 C83 C82 120.7(5)
C84 C83 C82 119.4(4)
F84 C84 C83 120.3(5)
F84 C84 C85 120.8(5)
C83 C84 C85 118.9(5)
F85 C85 C84 119.4(5)
F85 C85 C86 120.3(5)
C84 C85 C86 120.2(5)
F86 C86 C85 116.3(4)
F86 C86 C81 119.9(4)
C85 C86 C81 123.7(5)
C92 C91 C96 112.8(4)
C92 C91 B1 127.2(4)
C96 C91 B1 119.6(4)
F92 C92 C93 114.6(4)
F92 C92 C91 120.8(4)
C93 C92 C91 124.6(4)
F93 C93 C94 120.1(4)
F93 C93 C92 120.8(5)
C94 C93 C92 119.1(4)
F94 C94 C93 119.8(5)
F94 C94 C95 120.7(5)
C93 C94 C95 119.4(4)
F95 C95 C94 120.1(4)
F95 C95 C96 120.9(5)
C94 C95 C96 119.0(4)
F96 C96 C95 115.7(4)
F96 C96 C91 119.2(4)
C95 C96 C91 125.0(4)
Cl3 C99 Cl2 121(2)
Cl3 C99 H99A 107.2
Cl2 C99 H99A 107.2
Cl3 C99 H99B 107.2
Cl2 C99 H99B 107.2
H99A C99 H99B 106.8
Cl2A C99A Cl3A 113.5(11)
Cl2A C99A H99C 108.9
Cl3A C99A H99C 108.9
Cl2A C99A H99D 108.9
Cl3A C99A H99D 108.9
H99C C99A H99D 107.7

loop_
_geom_bond_atom_site_label_1
_geom_bond_atom_site_label_2
_geom_bond_distance
Ir1 C56 2.101(5)
Ir1 C55 2.136(5)
Ir1 C52 2.175(5)
Ir1 C51 2.227(5)
Ir1 P1 2.3466(11)
Ir1 Cl1 2.3660(10)
Zr1 C1 2.276(4)
Zr1 C15 2.538(5)
Zr1 C17 2.542(4)
Zr1 C11 2.543(4)
Zr1 C13 2.550(5)
Zr1 C20 2.552(4)
Zr1 Cl1 2.5560(10)
Zr1 C14 2.558(5)
Zr1 C18 2.564(4)
Zr1 C12 2.565(4)
Zr1 C19 2.580(4)
Zr1 C16 2.581(4)
P1 C31 1.829(4)
P1 C41 1.840(4)
P1 C2 1.842(4)
Si1 C6 1.863(6)
Si1 C5 1.864(6)
Si1 C4 1.884(6)
Si1 C2 1.929(4)
B1 C91 1.644(6)
B1 C71 1.659(6)
B1 C81 1.659(6)
B1 C61 1.660(6)
C2 C1 1.349(6)
C1 C3 1.523(6)
C3 H3A 0.9700
C3 H3B 0.9700
C3 H3C 0.9700
C4 H4A 0.9700
C4 H4B 0.9700
C4 H4C 0.9700
C5 H5A 0.9700
C5 H5B 0.9700
C5 H5C 0.9700
C6 H6A 0.9700
C6 H6B 0.9700
C6 H6C 0.9700
C11 C15 1.400(7)
C11 C12 1.411(8)
C11 C21 1.499(7)
C12 C13 1.418(8)
C12 C22 1.505(7)
C13 C14 1.392(8)
C13 C23 1.508(8)
C14 C15 1.393(8)
C14 C24 1.510(8)
C15 C25 1.514(8)
C16 C17 1.415(7)
C16 C20 1.416(6)
C16 C26 1.504(6)
C17 C18 1.429(6)
C17 C27 1.508(6)
C18 C19 1.407(6)
C18 C28 1.503(6)
C19 C20 1.421(6)
C19 C29 1.505(6)
C20 C30 1.503(7)
C21 H21A 0.9700
C21 H21B 0.9700
C21 H21C 0.9700
C22 H22A 0.9700
C22 H22B 0.9700
C22 H22C 0.9700
C23 H23A 0.9700
C23 H23B 0.9700
C23 H23C 0.9700
C24 H24A 0.9700
C24 H24B 0.9700
C24 H24C 0.9700
C25 H25A 0.9700
C25 H25B 0.9700
C25 H25C 0.9700
C26 H26A 0.9700
C26 H26B 0.9700
C26 H26C 0.9700
C27 H27A 0.9700
C27 H27B 0.9700
C27 H27C 0.9700
C28 H28A 0.9700
C28 H28B 0.9700
C28 H28C 0.9700
C29 H29A 0.9700
C29 H29B 0.9700
C29 H29C 0.9700
C30 H30A 0.9700
C30 H30B 0.9700
C30 H30C 0.9700
C31 C36 1.385(7)
C31 C32 1.390(6)
C32 C33 1.393(7)
C32 H32 0.9400
C33 C34 1.359(8)
C33 H33 0.9400
C34 C35 1.369(9)
C34 H34 0.9400
C35 C36 1.398(7)
C35 H35 0.9400
C36 H36 0.9400
C41 C42 1.384(7)
C41 C46 1.393(6)
C42 C43 1.381(8)
C42 H42 0.9400
C43 C44 1.374(9)
C43 H43 0.9400
C44 C45 1.371(8)
C44 H44 0.9400
C45 C46 1.382(7)
C45 H45 0.9400
C46 H46 0.9400
C51 C52 1.388(9)
C51 C58 1.503(9)
C51 H51 0.9400
C52 C53 1.491(9)
C52 H52 0.9400
C53 C54 1.536(10)
C53 H53A 0.9800
C53 H53B 0.9800
C54 C55 1.522(8)
C54 H54A 0.9800
C54 H54B 0.9800
C55 C56 1.401(8)
C55 H55 0.9400
C56 C57 1.519(7)
C56 H56 0.9400
C57 C58 1.521(10)
C57 H57A 0.9800
C57 H57B 0.9800
C58 H58A 0.9800
C58 H58B 0.9800
C61 C66 1.388(7)
C61 C62 1.395(7)
F62 C62 1.349(6)
C62 C63 1.379(7)
C63 F63 1.346(7)
C63 C64 1.365(10)
F64 C64 1.336(6)
C64 C65 1.369(10)
F65 C65 1.352(7)
C65 C66 1.381(7)
F66 C66 1.345(6)
C71 C72 1.387(6)
C71 C76 1.388(6)
F72 C72 1.346(5)
C72 C73 1.376(6)
F73 C73 1.351(5)
C73 C74 1.368(7)
F74 C74 1.352(5)
C74 C75 1.374(7)
F75 C75 1.344(5)
C75 C76 1.374(6)
F76 C76 1.346(5)
C81 C82 1.381(6)
C81 C86 1.397(6)
F82 C82 1.351(5)
C82 C83 1.390(6)
F83 C83 1.343(6)
C83 C84 1.362(8)
F84 C84 1.348(6)
C84 C85 1.370(8)
F85 C85 1.348(6)
C85 C86 1.376(7)
F86 C86 1.342(5)
C91 C92 1.385(6)
C91 C96 1.387(6)
F92 C92 1.357(5)
C92 C93 1.382(6)
F93 C93 1.336(5)
C93 C94 1.371(7)
F94 C94 1.340(5)
C94 C95 1.372(7)
F95 C95 1.336(6)
C95 C96 1.373(6)
F96 C96 1.356(5)
C99 Cl3 1.645(18)
C99 Cl2 1.648(18)
C99 H99A 0.9800
C99 H99B 0.9800
C99A Cl2A 1.621(12)
C99A Cl3A 1.644(13)
C99A H99C 0.9800
C99A H99D 0.9800

loop_
_geom_torsion_atom_site_label_1
_geom_torsion_atom_site_label_2
_geom_torsion_atom_site_label_3
_geom_torsion_atom_site_label_4
_geom_torsion
C56 Ir1 Cl1 Zr1 68.9(3)
C55 Ir1 Cl1 Zr1 -162.4(6)
C52 Ir1 Cl1 Zr1 169.7(2)
C51 Ir1 Cl1 Zr1 133.0(2)
P1 Ir1 Cl1 Zr1 -44.80(6)
C1 Zr1 Cl1 Ir1 33.62(11)
C15 Zr1 Cl1 Ir1 -102.06(13)
C17 Zr1 Cl1 Ir1 137.76(14)
C11 Zr1 Cl1 Ir1 -85.04(17)
C13 Zr1 Cl1 Ir1 -51.31(14)
C20 Zr1 Cl1 Ir1 165.10(12)
C14 Zr1 Cl1 Ir1 -81.91(15)
C18 Zr1 Cl1 Ir1 115.89(12)
C12 Zr1 Cl1 Ir1 -48.60(14)
C19 Zr1 Cl1 Ir1 132.52(12)
C16 Zr1 Cl1 Ir1 170.06(11)
C56 Ir1 P1 C31 9.7(2)
C55 Ir1 P1 C31 -28.6(2)
C52 Ir1 P1 C31 -105.0(3)
C51 Ir1 P1 C31 63(4)
Cl1 Ir1 P1 C31 162.41(17)
C56 Ir1 P1 C41 122.4(2)
C55 Ir1 P1 C41 84.1(2)
C52 Ir1 P1 C41 7.7(3)
C51 Ir1 P1 C41 175(4)
Cl1 Ir1 P1 C41 -84.91(16)
C56 Ir1 P1 C2 -116.1(2)
C55 Ir1 P1 C2 -154.4(2)
C52 Ir1 P1 C2 129.1(3)
C51 Ir1 P1 C2 -63(4)
Cl1 Ir1 P1 C2 36.55(16)
C31 P1 C2 C1 -148.1(3)
C41 P1 C2 C1 102.2(3)
Ir1 P1 C2 C1 -19.2(4)
C31 P1 C2 Si1 32.8(3)
C41 P1 C2 Si1 -76.8(3)
Ir1 P1 C2 Si1 161.72(14)
C6 Si1 C2 C1 -168.7(4)
C5 Si1 C2 C1 69.3(4)
C4 Si1 C2 C1 -51.1(4)
C6 Si1 C2 P1 10.3(4)
C5 Si1 C2 P1 -111.7(3)
C4 Si1 C2 P1 128.0(3)
P1 C2 C1 C3 -179.6(3)
Si1 C2 C1 C3 -0.5(5)
P1 C2 C1 Zr1 0.5(8)
Si1 C2 C1 Zr1 179.5(4)
C15 Zr1 C1 C2 96.2(7)
C17 Zr1 C1 C2 -133.4(6)
C11 Zr1 C1 C2 125.2(6)
C13 Zr1 C1 C2 79.1(7)
C20 Zr1 C1 C2 -80.4(7)
Cl1 Zr1 C1 C2 -7.2(6)
C14 Zr1 C1 C2 66.9(7)
C18 Zr1 C1 C2 -107.8(7)
C12 Zr1 C1 C2 111.4(7)
C19 Zr1 C1 C2 -79.6(7)
C16 Zr1 C1 C2 -123.5(6)
C15 Zr1 C1 C3 -83.8(3)
C17 Zr1 C1 C3 46.7(3)
C11 Zr1 C1 C3 -54.7(3)
C13 Zr1 C1 C3 -100.8(3)
C20 Zr1 C1 C3 99.7(3)
Cl1 Zr1 C1 C3 172.8(2)
C14 Zr1 C1 C3 -113.0(2)
C18 Zr1 C1 C3 72.3(2)
C12 Zr1 C1 C3 -68.5(2)
C19 Zr1 C1 C3 100.5(2)
C16 Zr1 C1 C3 56.6(3)
C1 Zr1 C11 C15 -139.8(3)
C17 Zr1 C11 C15 113.6(3)
C13 Zr1 C11 C15 -76.4(3)
C20 Zr1 C11 C15 61.2(3)
Cl1 Zr1 C11 C15 -32.8(4)
C14 Zr1 C11 C15 -36.6(3)
C18 Zr1 C11 C15 121.2(3)
C12 Zr1 C11 C15 -113.2(4)
C19 Zr1 C11 C15 81.1(4)
C16 Zr1 C11 C15 82.4(3)
C1 Zr1 C11 C12 -26.6(3)
C15 Zr1 C11 C12 113.2(4)
C17 Zr1 C11 C12 -133.1(3)
C13 Zr1 C11 C12 36.8(3)
C20 Zr1 C11 C12 174.5(3)
Cl1 Zr1 C11 C12 80.4(3)
C14 Zr1 C11 C12 76.6(3)
C18 Zr1 C11 C12 -125.6(3)
C19 Zr1 C11 C12 -165.7(3)
C16 Zr1 C11 C12 -164.4(3)
C1 Zr1 C11 C21 94.8(5)
C15 Zr1 C11 C21 -125.4(7)
C17 Zr1 C11 C21 -11.7(6)
C13 Zr1 C11 C21 158.2(6)
C20 Zr1 C11 C21 -64.1(6)
Cl1 Zr1 C11 C21 -158.2(5)
C14 Zr1 C11 C21 -162.0(6)
C18 Zr1 C11 C21 -4.2(6)
C12 Zr1 C11 C21 121.4(7)
C19 Zr1 C11 C21 -44.3(6)
C16 Zr1 C11 C21 -43.0(5)
C15 C11 C12 C13 1.8(5)
C21 C11 C12 C13 169.8(5)
Zr1 C11 C12 C13 -65.5(3)
C15 C11 C12 C22 -165.4(5)
C21 C11 C12 C22 2.6(8)
Zr1 C11 C12 C22 127.3(5)
C15 C11 C12 Zr1 67.3(3)
C21 C11 C12 Zr1 -124.7(5)
C1 Zr1 C12 C11 155.7(3)
C15 Zr1 C12 C11 -37.8(3)
C17 Zr1 C12 C11 53.8(3)
C13 Zr1 C12 C11 -115.4(4)
C20 Zr1 C12 C11 -8.8(4)
Cl1 Zr1 C12 C11 -120.5(3)
C14 Zr1 C12 C11 -78.1(3)
C18 Zr1 C12 C11 83.1(3)
C19 Zr1 C12 C11 54.0(9)
C16 Zr1 C12 C11 17.8(3)
C1 Zr1 C12 C13 -88.9(3)
C15 Zr1 C12 C13 77.6(3)
C17 Zr1 C12 C13 169.2(3)
C11 Zr1 C12 C13 115.4(4)
C20 Zr1 C12 C13 106.6(4)
Cl1 Zr1 C12 C13 -5.1(4)
C14 Zr1 C12 C13 37.3(3)
C18 Zr1 C12 C13 -161.5(3)
C19 Zr1 C12 C13 169.4(7)
C16 Zr1 C12 C13 133.2(3)
C1 Zr1 C12 C22 33.7(7)
C15 Zr1 C12 C22 -159.8(8)
C17 Zr1 C12 C22 -68.2(7)
C11 Zr1 C12 C22 -122.0(8)
C13 Zr1 C12 C22 122.6(8)
C20 Zr1 C12 C22 -130.8(6)
Cl1 Zr1 C12 C22 117.5(7)
C14 Zr1 C12 C22 159.9(8)
C18 Zr1 C12 C22 -38.9(8)
C19 Zr1 C12 C22 -68.0(11)
C16 Zr1 C12 C22 -104.2(7)
C11 C12 C13 C14 -2.4(5)
C22 C12 C13 C14 164.8(5)
Zr1 C12 C13 C14 -67.8(3)
C11 C12 C13 C23 -173.9(5)
C22 C12 C13 C23 -6.8(8)
Zr1 C12 C13 C23 120.6(5)
C11 C12 C13 Zr1 65.4(3)
C22 C12 C13 Zr1 -127.4(5)
C1 Zr1 C13 C14 -158.5(3)
C15 Zr1 C13 C14 36.6(3)
C17 Zr1 C13 C14 95.5(4)
C11 Zr1 C13 C14 76.9(3)
C20 Zr1 C13 C14 -3.7(5)
Cl1 Zr1 C13 C14 -70.9(3)
C18 Zr1 C13 C14 172.3(6)
C12 Zr1 C13 C14 113.6(5)
C19 Zr1 C13 C14 -60.8(6)
C16 Zr1 C13 C14 45.2(4)
C1 Zr1 C13 C12 88.0(3)
C15 Zr1 C13 C12 -77.0(3)
C17 Zr1 C13 C12 -18.1(5)
C11 Zr1 C13 C12 -36.7(3)
C20 Zr1 C13 C12 -117.3(3)
Cl1 Zr1 C13 C12 175.5(3)
C14 Zr1 C13 C12 -113.6(5)
C18 Zr1 C13 C12 58.8(8)
C19 Zr1 C13 C12 -174.4(4)
C16 Zr1 C13 C12 -68.4(4)
C1 Zr1 C13 C23 -34.3(6)
C15 Zr1 C13 C23 160.7(7)
C17 Zr1 C13 C23 -140.4(6)
C11 Zr1 C13 C23 -159.0(7)
C20 Zr1 C13 C23 120.4(6)
Cl1 Zr1 C13 C23 53.2(6)
C14 Zr1 C13 C23 124.1(7)
C18 Zr1 C13 C23 -63.5(10)
C12 Zr1 C13 C23 -122.3(8)
C19 Zr1 C13 C23 63.3(8)
C16 Zr1 C13 C23 169.3(6)
C12 C13 C14 C15 2.1(5)
C23 C13 C14 C15 173.5(5)
Zr1 C13 C14 C15 -65.7(3)
C12 C13 C14 C24 -168.1(5)
C23 C13 C14 C24 3.3(9)
Zr1 C13 C14 C24 124.1(5)
C12 C13 C14 Zr1 67.8(3)
C23 C13 C14 Zr1 -120.8(5)
C1 Zr1 C14 C13 23.6(4)
C15 Zr1 C14 C13 -115.5(4)
C17 Zr1 C14 C13 -126.1(3)
C11 Zr1 C14 C13 -78.6(3)
C20 Zr1 C14 C13 177.5(3)
Cl1 Zr1 C14 C13 104.4(3)
C18 Zr1 C14 C13 -173.9(4)
C12 Zr1 C14 C13 -38.0(3)
C19 Zr1 C14 C13 153.6(3)
C16 Zr1 C14 C13 -148.3(3)
C1 Zr1 C14 C15 139.1(3)
C17 Zr1 C14 C15 -10.5(4)
C11 Zr1 C14 C15 36.9(3)
C13 Zr1 C14 C15 115.5(4)
C20 Zr1 C14 C15 -66.9(3)
Cl1 Zr1 C14 C15 -140.1(3)
C18 Zr1 C14 C15 -58.3(6)
C12 Zr1 C14 C15 77.5(3)
C19 Zr1 C14 C15 -90.8(3)
C16 Zr1 C14 C15 -32.8(3)
C1 Zr1 C14 C24 -100.6(6)
C15 Zr1 C14 C24 120.2(8)
C17 Zr1 C14 C24 109.7(6)
C11 Zr1 C14 C24 157.1(7)
C13 Zr1 C14 C24 -124.2(8)
C20 Zr1 C14 C24 53.3(7)
Cl1 Zr1 C14 C24 -19.8(6)
C18 Zr1 C14 C24 61.9(9)
C12 Zr1 C14 C24 -162.2(7)
C19 Zr1 C14 C24 29.4(7)
C16 Zr1 C14 C24 87.4(6)
C13 C14 C15 C11 -1.0(5)
C24 C14 C15 C11 169.5(5)
Zr1 C14 C15 C11 -67.0(3)
C13 C14 C15 C25 -166.5(5)
C24 C14 C15 C25 4.0(8)
Zr1 C14 C15 C25 127.5(5)
C13 C14 C15 Zr1 66.0(3)
C24 C14 C15 Zr1 -123.4(5)
C12 C11 C15 C14 -0.5(5)
C21 C11 C15 C14 -167.9(5)
Zr1 C11 C15 C14 67.5(3)
C12 C11 C15 C25 164.4(5)
C21 C11 C15 C25 -3.0(8)
Zr1 C11 C15 C25 -127.6(5)
C12 C11 C15 Zr1 -68.0(3)
C21 C11 C15 Zr1 124.6(5)
C1 Zr1 C15 C14 -58.0(4)
C17 Zr1 C15 C14 172.6(3)
C11 Zr1 C15 C14 -115.2(4)
C13 Zr1 C15 C14 -36.5(3)
C20 Zr1 C15 C14 119.3(3)
Cl1 Zr1 C15 C14 39.6(3)
C18 Zr1 C15 C14 157.9(3)
C12 Zr1 C15 C14 -77.3(3)
C19 Zr1 C15 C14 116.8(3)
C16 Zr1 C15 C14 149.5(3)
C1 Zr1 C15 C11 57.2(4)
C17 Zr1 C15 C11 -72.1(3)
C13 Zr1 C15 C11 78.7(3)
C20 Zr1 C15 C11 -125.5(3)
Cl1 Zr1 C15 C11 154.8(3)
C14 Zr1 C15 C11 115.2(4)
C18 Zr1 C15 C11 -86.9(3)
C12 Zr1 C15 C11 37.9(3)
C19 Zr1 C15 C11 -128.0(3)
C16 Zr1 C15 C11 -95.3(3)
C1 Zr1 C15 C25 -178.6(6)
C17 Zr1 C15 C25 52.0(7)
C11 Zr1 C15 C25 124.2(8)
C13 Zr1 C15 C25 -157.1(7)
C20 Zr1 C15 C25 -1.3(6)
Cl1 Zr1 C15 C25 -81.0(6)
C14 Zr1 C15 C25 -120.6(7)
C18 Zr1 C15 C25 37.3(7)
C12 Zr1 C15 C25 162.1(7)
C19 Zr1 C15 C25 -3.8(7)
C16 Zr1 C15 C25 28.9(6)
C1 Zr1 C16 C17 -18.4(4)
C15 Zr1 C16 C17 134.7(3)
C11 Zr1 C16 C17 102.9(3)
C13 Zr1 C16 C17 127.8(3)
C20 Zr1 C16 C17 -116.1(4)
Cl1 Zr1 C16 C17 -125.3(2)
C14 Zr1 C16 C17 151.4(3)
C18 Zr1 C16 C17 -38.1(3)
C12 Zr1 C16 C17 93.5(3)
C19 Zr1 C16 C17 -78.2(3)
C1 Zr1 C16 C20 97.7(3)
C15 Zr1 C16 C20 -109.2(3)
C17 Zr1 C16 C20 116.1(4)
C11 Zr1 C16 C20 -141.1(3)
C13 Zr1 C16 C20 -116.1(3)
Cl1 Zr1 C16 C20 -9.2(3)
C14 Zr1 C16 C20 -92.5(3)
C18 Zr1 C16 C20 78.0(3)
C12 Zr1 C16 C20 -150.4(3)
C19 Zr1 C16 C20 37.9(3)
C1 Zr1 C16 C26 -139.4(5)
C15 Zr1 C16 C26 13.7(5)
C17 Zr1 C16 C26 -121.0(6)
C11 Zr1 C16 C26 -18.2(5)
C13 Zr1 C16 C26 6.8(6)
C20 Zr1 C16 C26 122.9(6)
Cl1 Zr1 C16 C26 113.7(5)
C14 Zr1 C16 C26 30.4(5)
C18 Zr1 C16 C26 -159.1(6)
C12 Zr1 C16 C26 -27.5(5)
C19 Zr1 C16 C26 160.8(6)
C20 C16 C17 C18 3.6(5)
C26 C16 C17 C18 -161.9(4)
Zr1 C16 C17 C18 68.2(3)
C20 C16 C17 C27 171.1(4)
C26 C16 C17 C27 5.5(7)
Zr1 C16 C17 C27 -124.3(5)
C20 C16 C17 Zr1 -64.6(3)
C26 C16 C17 Zr1 129.9(5)
C1 Zr1 C17 C16 166.5(3)
C15 Zr1 C17 C16 -47.5(3)
C11 Zr1 C17 C16 -77.9(3)
C13 Zr1 C17 C16 -92.8(4)
C20 Zr1 C17 C16 36.3(3)
Cl1 Zr1 C17 C16 70.4(3)
C14 Zr1 C17 C16 -41.7(4)
C18 Zr1 C17 C16 113.5(4)
C12 Zr1 C17 C16 -103.3(3)
C19 Zr1 C17 C16 76.7(3)
C1 Zr1 C17 C18 53.0(3)
C15 Zr1 C17 C18 -161.0(3)
C11 Zr1 C17 C18 168.6(3)
C13 Zr1 C17 C18 153.7(3)
C20 Zr1 C17 C18 -77.2(3)
Cl1 Zr1 C17 C18 -43.0(3)
C14 Zr1 C17 C18 -155.2(3)
C12 Zr1 C17 C18 143.2(3)
C19 Zr1 C17 C18 -36.8(3)
C16 Zr1 C17 C18 -113.5(4)
C1 Zr1 C17 C27 -70.2(4)
C15 Zr1 C17 C27 75.8(4)
C11 Zr1 C17 C27 45.4(4)
C13 Zr1 C17 C27 30.5(6)
C20 Zr1 C17 C27 159.6(5)
Cl1 Zr1 C17 C27 -166.3(4)
C14 Zr1 C17 C27 81.6(5)
C18 Zr1 C17 C27 -123.2(6)
C12 Zr1 C17 C27 19.9(5)
C19 Zr1 C17 C27 -160.0(5)
C16 Zr1 C17 C27 123.3(5)
C16 C17 C18 C19 -1.6(5)
C27 C17 C18 C19 -169.0(4)
Zr1 C17 C18 C19 67.2(3)
C16 C17 C18 C28 163.3(4)
C27 C17 C18 C28 -4.1(7)
Zr1 C17 C18 C28 -127.9(5)
C16 C17 C18 Zr1 -68.8(3)
C27 C17 C18 Zr1 123.8(5)
C1 Zr1 C18 C19 117.2(3)
C15 Zr1 C18 C19 -87.4(3)
C17 Zr1 C18 C19 -114.5(4)
C11 Zr1 C18 C19 -128.6(3)
C13 Zr1 C18 C19 146.5(6)
C20 Zr1 C18 C19 -36.6(3)
Cl1 Zr1 C18 C19 31.3(3)
C14 Zr1 C18 C19 -46.8(6)
C12 Zr1 C18 C19 -169.7(3)
C16 Zr1 C18 C19 -76.9(3)
C1 Zr1 C18 C17 -128.4(3)
C15 Zr1 C18 C17 27.1(4)
C11 Zr1 C18 C17 -14.2(3)
C13 Zr1 C18 C17 -99.0(7)
C20 Zr1 C18 C17 77.8(3)
Cl1 Zr1 C18 C17 145.8(3)
C14 Zr1 C18 C17 67.7(6)
C12 Zr1 C18 C17 -55.2(4)
C19 Zr1 C18 C17 114.5(4)
C16 Zr1 C18 C17 37.5(3)
C1 Zr1 C18 C28 -5.1(4)
C15 Zr1 C18 C28 150.3(4)
C17 Zr1 C18 C28 123.2(6)
C11 Zr1 C18 C28 109.1(5)
C13 Zr1 C18 C28 24.2(9)
C20 Zr1 C18 C28 -158.9(5)
Cl1 Zr1 C18 C28 -91.0(4)
C14 Zr1 C18 C28 -169.1(5)
C12 Zr1 C18 C28 68.0(5)
C19 Zr1 C18 C28 -122.3(6)
C16 Zr1 C18 C28 160.8(5)
C17 C18 C19 C20 -1.0(5)
C28 C18 C19 C20 -166.3(4)
Zr1 C18 C19 C20 65.0(3)
C17 C18 C19 C29 170.2(4)
C28 C18 C19 C29 5.0(7)
Zr1 C18 C19 C29 -123.8(4)
C17 C18 C19 Zr1 -66.0(3)
C28 C18 C19 Zr1 128.8(4)
C1 Zr1 C19 C18 -63.0(3)
C15 Zr1 C19 C18 120.7(3)
C17 Zr1 C19 C18 37.7(3)
C11 Zr1 C19 C18 79.8(4)
C13 Zr1 C19 C18 -158.2(4)
C20 Zr1 C19 C18 116.0(4)
Cl1 Zr1 C19 C18 -147.6(3)
C14 Zr1 C19 C18 161.9(3)
C12 Zr1 C19 C18 37.4(9)
C16 Zr1 C19 C18 78.2(3)
C1 Zr1 C19 C20 -178.9(3)
C15 Zr1 C19 C20 4.8(3)
C17 Zr1 C19 C20 -78.3(3)
C11 Zr1 C19 C20 -36.1(4)
C13 Zr1 C19 C20 85.8(5)
Cl1 Zr1 C19 C20 96.4(2)
C14 Zr1 C19 C20 45.9(3)
C18 Zr1 C19 C20 -116.0(4)
C12 Zr1 C19 C20 -78.5(9)
C16 Zr1 C19 C20 -37.8(2)
C1 Zr1 C19 C29 57.8(5)
C15 Zr1 C19 C29 -118.5(5)
C17 Zr1 C19 C29 158.5(5)
C11 Zr1 C19 C29 -159.4(4)
C13 Zr1 C19 C29 -37.5(7)
C20 Zr1 C19 C29 -123.3(6)
Cl1 Zr1 C19 C29 -26.9(4)
C14 Zr1 C19 C29 -77.3(5)
C18 Zr1 C19 C29 120.8(6)
C12 Zr1 C19 C29 158.2(7)
C16 Zr1 C19 C29 -161.0(5)
C17 C16 C20 C19 -4.3(5)
C26 C16 C20 C19 161.1(4)
Zr1 C16 C20 C19 -68.6(3)
C17 C16 C20 C30 -174.7(4)
C26 C16 C20 C30 -9.4(7)
Zr1 C16 C20 C30 121.0(5)
C17 C16 C20 Zr1 64.3(3)
C26 C16 C20 Zr1 -130.4(5)
C18 C19 C20 C16 3.3(5)
C29 C19 C20 C16 -167.7(4)
Zr1 C19 C20 C16 68.6(3)
C18 C19 C20 C30 173.7(4)
C29 C19 C20 C30 2.8(7)
Zr1 C19 C20 C30 -120.9(4)
C18 C19 C20 Zr1 -65.4(3)
C29 C19 C20 Zr1 123.6(4)
C1 Zr1 C20 C16 -111.9(3)
C15 Zr1 C20 C16 70.5(3)
C17 Zr1 C20 C16 -36.4(3)
C11 Zr1 C20 C16 42.7(3)
C13 Zr1 C20 C16 101.6(3)
Cl1 Zr1 C20 C16 171.2(3)
C14 Zr1 C20 C16 99.6(3)
C18 Zr1 C20 C16 -77.2(3)
C12 Zr1 C20 C16 47.8(4)
C19 Zr1 C20 C16 -113.3(4)
C1 Zr1 C20 C19 1.4(3)
C15 Zr1 C20 C19 -176.2(3)
C17 Zr1 C20 C19 76.9(3)
C11 Zr1 C20 C19 156.0(3)
C13 Zr1 C20 C19 -145.1(3)
Cl1 Zr1 C20 C19 -75.5(2)
C14 Zr1 C20 C19 -147.1(3)
C18 Zr1 C20 C19 36.2(2)
C12 Zr1 C20 C19 161.1(3)
C16 Zr1 C20 C19 113.3(4)
C1 Zr1 C20 C30 124.5(4)
C15 Zr1 C20 C30 -53.1(4)
C17 Zr1 C20 C30 -160.0(5)
C11 Zr1 C20 C30 -80.9(4)
C13 Zr1 C20 C30 -22.0(5)
Cl1 Zr1 C20 C30 47.6(4)
C14 Zr1 C20 C30 -24.0(4)
C18 Zr1 C20 C30 159.2(5)
C12 Zr1 C20 C30 -75.8(5)
C19 Zr1 C20 C30 123.1(5)
C16 Zr1 C20 C30 -123.6(5)
C41 P1 C31 C36 -17.4(5)
C2 P1 C31 C36 -127.1(4)
Ir1 P1 C31 C36 95.1(4)
C41 P1 C31 C32 166.2(4)
C2 P1 C31 C32 56.6(4)
Ir1 P1 C31 C32 -81.2(4)
C36 C31 C32 C33 0.3(7)
P1 C31 C32 C33 176.8(4)
C31 C32 C33 C34 0.3(8)
C32 C33 C34 C35 -0.8(9)
C33 C34 C35 C36 0.7(9)
C32 C31 C36 C35 -0.5(7)
P1 C31 C36 C35 -176.8(4)
C34 C35 C36 C31 0.0(8)
C31 P1 C41 C42 77.3(4)
C2 P1 C41 C42 -174.2(4)
Ir1 P1 C41 C42 -39.6(4)
C31 P1 C41 C46 -104.5(4)
C2 P1 C41 C46 4.1(4)
Ir1 P1 C41 C46 138.7(3)
C46 C41 C42 C43 1.9(8)
P1 C41 C42 C43 -179.8(5)
C41 C42 C43 C44 -2.5(10)
C42 C43 C44 C45 1.5(10)
C43 C44 C45 C46 0.1(9)
C44 C45 C46 C41 -0.7(8)
C42 C41 C46 C45 -0.3(7)
P1 C41 C46 C45 -178.6(4)
C56 Ir1 C51 C52 -115.1(4)
C55 Ir1 C51 C52 -77.0(4)
P1 Ir1 C51 C52 -168(3)
Cl1 Ir1 C51 C52 91.8(3)
C56 Ir1 C51 C58 6.5(5)
C55 Ir1 C51 C58 44.6(5)
C52 Ir1 C51 C58 121.6(6)
P1 Ir1 C51 C58 -47(4)
Cl1 Ir1 C51 C58 -146.6(5)
C58 C51 C52 C53 -0.2(9)
Ir1 C51 C52 C53 102.9(5)
C58 C51 C52 Ir1 -103.1(5)
C56 Ir1 C52 C51 64.1(4)
C55 Ir1 C52 C51 99.3(4)
P1 Ir1 C52 C51 179.2(2)
Cl1 Ir1 C52 C51 -86.5(3)
C56 Ir1 C52 C53 -57.7(6)
C55 Ir1 C52 C53 -22.5(5)
C51 Ir1 C52 C53 -121.8(7)
P1 Ir1 C52 C53 57.4(6)
Cl1 Ir1 C52 C53 151.7(5)
C51 C52 C53 C54 -47.3(9)
Ir1 C52 C53 C54 36.1(8)
C52 C53 C54 C55 -31.9(9)
C53 C54 C55 C56 92.6(7)
C53 C54 C55 Ir1 11.9(7)
C52 Ir1 C55 C56 -113.4(4)
C51 Ir1 C55 C56 -77.2(4)
P1 Ir1 C55 C56 100.6(3)
Cl1 Ir1 C55 C56 -141.6(6)
C56 Ir1 C55 C54 119.0(6)
C52 Ir1 C55 C54 5.6(5)
C51 Ir1 C55 C54 41.8(5)
P1 Ir1 C55 C54 -140.4(4)
Cl1 Ir1 C55 C54 -22.6(10)
C54 C55 C56 C57 -1.9(8)
Ir1 C55 C56 C57 104.1(5)
C54 C55 C56 Ir1 -106.0(5)
C52 Ir1 C56 C55 65.8(4)
C51 Ir1 C56 C55 98.8(3)
P1 Ir1 C56 C55 -83.0(3)
Cl1 Ir1 C56 C55 164.4(3)
C55 Ir1 C56 C57 -120.9(6)
C52 Ir1 C56 C57 -55.1(5)
C51 Ir1 C56 C57 -22.1(5)
P1 Ir1 C56 C57 156.1(4)
Cl1 Ir1 C56 C57 43.5(6)
C55 C56 C57 C58 -47.1(7)
Ir1 C56 C57 C58 35.3(6)
C52 C51 C58 C57 90.7(8)
Ir1 C51 C58 C57 10.5(7)
C56 C57 C58 C51 -29.8(8)
C91 B1 C61 C66 125.1(5)
C71 B1 C61 C66 -111.7(5)
C81 B1 C61 C66 9.7(6)
C91 B1 C61 C62 -59.1(5)
C71 B1 C61 C62 64.1(5)
C81 B1 C61 C62 -174.6(4)
C66 C61 C62 F62 179.9(4)
B1 C61 C62 F62 3.5(6)
C66 C61 C62 C63 -0.9(7)
B1 C61 C62 C63 -177.3(5)
F62 C62 C63 F63 0.0(8)
C61 C62 C63 F63 -179.3(5)
F62 C62 C63 C64 178.0(5)
C61 C62 C63 C64 -1.2(9)
F63 C63 C64 F64 -0.9(10)
C62 C63 C64 F64 -178.9(6)
F63 C63 C64 C65 -179.9(6)
C62 C63 C64 C65 2.1(9)
F64 C64 C65 F65 1.6(9)
C63 C64 C65 F65 -179.3(5)
F64 C64 C65 C66 -179.9(5)
C63 C64 C65 C66 -0.8(9)
F65 C65 C66 F66 -3.9(7)
C64 C65 C66 F66 177.6(5)
F65 C65 C66 C61 177.1(5)
C64 C65 C66 C61 -1.4(8)
C62 C61 C66 F66 -176.8(4)
B1 C61 C66 F66 -0.9(7)
C62 C61 C66 C65 2.2(7)
B1 C61 C66 C65 178.1(5)
C91 B1 C71 C72 13.5(6)
C81 B1 C71 C72 129.5(4)
C61 B1 C71 C72 -107.6(5)
C91 B1 C71 C76 -173.0(4)
C81 B1 C71 C76 -57.0(5)
C61 B1 C71 C76 65.9(5)
C76 C71 C72 F72 -177.1(4)
B1 C71 C72 F72 -3.4(7)
C76 C71 C72 C73 2.2(6)
B1 C71 C72 C73 176.0(4)
F72 C72 C73 F73 -2.1(6)
C71 C72 C73 F73 178.5(4)
F72 C72 C73 C74 178.7(4)
C71 C72 C73 C74 -0.7(7)
F73 C73 C74 F74 0.7(7)
C72 C73 C74 F74 179.9(4)
F73 C73 C74 C75 179.9(4)
C72 C73 C74 C75 -0.9(7)
F74 C74 C75 F75 0.2(7)
C73 C74 C75 F75 -178.9(4)
F74 C74 C75 C76 179.9(4)
C73 C74 C75 C76 0.7(7)
F75 C75 C76 F76 -0.1(6)
C74 C75 C76 F76 -179.7(4)
F75 C75 C76 C71 -179.3(4)
C74 C75 C76 C71 1.0(7)
C72 C71 C76 F76 178.3(4)
B1 C71 C76 F76 4.0(6)
C72 C71 C76 C75 -2.4(6)
B1 C71 C76 C75 -176.8(4)
C91 B1 C81 C82 108.0(5)
C71 B1 C81 C82 -15.6(6)
C61 B1 C81 C82 -130.8(4)
C91 B1 C81 C86 -64.1(5)
C71 B1 C81 C86 172.3(4)
C61 B1 C81 C86 57.1(5)
C86 C81 C82 F82 177.8(4)
B1 C81 C82 F82 5.2(7)
C86 C81 C82 C83 -1.4(7)
B1 C81 C82 C83 -174.0(4)
F82 C82 C83 F83 1.7(6)
C81 C82 C83 F83 -179.0(4)
F82 C82 C83 C84 -178.7(5)
C81 C82 C83 C84 0.5(8)
F83 C83 C84 F84 0.5(8)
C82 C83 C84 F84 -179.1(5)
F83 C83 C84 C85 179.2(5)
C82 C83 C84 C85 -0.3(8)
F84 C84 C85 F85 -2.3(9)
C83 C84 C85 F85 179.0(5)
F84 C84 C85 C86 179.9(5)
C83 C84 C85 C86 1.2(9)
F85 C85 C86 F86 0.4(8)
C84 C85 C86 F86 178.2(5)
F85 C85 C86 C81 179.9(5)
C84 C85 C86 C81 -2.2(9)
C82 C81 C86 F86 -178.2(4)
B1 C81 C86 F86 -5.0(7)
C82 C81 C86 C85 2.2(7)
B1 C81 C86 C85 175.4(5)
C71 B1 C91 C92 -133.1(4)
C81 B1 C91 C92 105.1(5)
C61 B1 C91 C92 -17.9(6)
C71 B1 C91 C96 55.1(5)
C81 B1 C91 C96 -66.7(5)
C61 B1 C91 C96 170.3(4)
C96 C91 C92 F92 178.3(4)
B1 C91 C92 F92 5.9(7)
C96 C91 C92 C93 -0.2(6)
B1 C91 C92 C93 -172.5(4)
F92 C92 C93 F93 -1.0(6)
C91 C92 C93 F93 177.5(4)
F92 C92 C93 C94 -179.3(4)
C91 C92 C93 C94 -0.8(7)
F93 C93 C94 F94 1.1(7)
C92 C93 C94 F94 179.4(4)
F93 C93 C94 C95 -177.5(4)
C92 C93 C94 C95 0.8(7)
F94 C94 C95 F95 -0.7(8)
C93 C94 C95 F95 177.9(5)
F94 C94 C95 C96 -178.4(4)
C93 C94 C95 C96 0.2(7)
F95 C95 C96 F96 -0.4(7)
C94 C95 C96 F96 177.3(4)
F95 C95 C96 C91 -179.0(4)
C94 C95 C96 C91 -1.3(8)
C92 C91 C96 F96 -177.3(4)
B1 C91 C96 F96 -4.4(6)
C92 C91 C96 C95 1.2(7)
B1 C91 C96 C95 174.2(4)

loop_
_platon_squeeze_void_nr
_platon_squeeze_void_average_x
_platon_squeeze_void_average_y
_platon_squeeze_void_average_z
_platon_squeeze_void_volume
_platon_squeeze_void_count_electrons
_platon_squeeze_void_content
1 0.000 0.000 0.500 510 70 ' '
2 0.500 0.500 0.500 193 20 ' '
